data_7003012
loop_
_publ_author_name
'Rankin, Matthew A'
'Hesp, Kevin D'
'Schatte, Gabriele'
'McDonald, Robert'
'Stradiotto, Mark'

_publ_section_title
;
 Exploring the reactivity of a coordinatively unsaturated
 Cp*Ru(kappa(2)-P,O) complex with small molecule substrates:
 application in E-H bond activation (E = H, B, and Si).
;
_journal_issue 24
_journal_name_full 'Dalton transactions (Cambridge, England : 2003)'
_journal_page_first 4756
_journal_page_last 4765
_journal_paper_doi 10.1039/b903420j
_journal_year 2009
_chemical_formula_moiety 'C34 H48 B O P Ru'
_chemical_formula_sum 'C34 H48 B O P Ru'
_chemical_formula_weight 615.57
_chemical_name_systematic
;
?
;
_space_group_IT_number 11
_symmetry_cell_setting monoclinic
_symmetry_space_group_name_Hall '-P 2yb'
_symmetry_space_group_name_H-M 'P 1 21/m 1'
_atom_sites_solution_hydrogens geom
_atom_sites_solution_primary direct
_atom_sites_solution_secondary difmap
_audit_creation_method SHELXL-97
_cell_angle_alpha 90.00
_cell_angle_beta 96.8204(8)
_cell_angle_gamma 90.00
_cell_formula_units_Z 2
_cell_length_a 9.6050(6)
_cell_length_b 12.3491(8)
_cell_length_c 13.2765(9)
_cell_measurement_reflns_used 6224
_cell_measurement_temperature 193(2)
_cell_measurement_theta_max 27.47
_cell_measurement_theta_min 2.26
_cell_volume 1563.62(18)
_computing_cell_refinement 'Bruker SAINT (Bruker, 1997)'
_computing_data_collection 'Bruker SMART (Bruker, 1997)'
_computing_data_reduction 'Bruker SAINT (Bruker, 1997)'
_computing_molecular_graphics 'Bruker SHELXTL (Bruker, 1997)'
_computing_publication_material 'Bruker SHELXTL (Bruker, 1997)'
_computing_structure_refinement 'SHELXL-97 (Sheldrick, 1997)'
_computing_structure_solution 'DIRDIF-96 (Beurskens et al., 1996)'
_diffrn_ambient_temperature 193(2)
_diffrn_detector_area_resol_mean 8.192
_diffrn_measured_fraction_theta_full 0.998
_diffrn_measured_fraction_theta_max 0.998
_diffrn_measurement_device_type 'Bruker PLATFORM diffractometer/SMART 1000 CCD area detector'
_diffrn_measurement_method '\w scans'
_diffrn_radiation_monochromator graphite
_diffrn_radiation_source 'fine-focus sealed tube'
_diffrn_radiation_type MoK\a
_diffrn_radiation_wavelength 0.71073
_diffrn_reflns_av_R_equivalents 0.0151
_diffrn_reflns_av_sigmaI/netI 0.0133
_diffrn_reflns_limit_h_max 12
_diffrn_reflns_limit_h_min -12
_diffrn_reflns_limit_k_max 16
_diffrn_reflns_limit_k_min -16
_diffrn_reflns_limit_l_max 17
_diffrn_reflns_limit_l_min -17
_diffrn_reflns_number 13179
_diffrn_reflns_theta_full 27.48
_diffrn_reflns_theta_max 27.48
_diffrn_reflns_theta_min 1.54
_diffrn_standards_decay_% 0
_diffrn_standards_interval_time 0
_diffrn_standards_number 0
_exptl_absorpt_coefficient_mu 0.577
_exptl_absorpt_correction_T_max 0.8645
_exptl_absorpt_correction_T_min 0.7091
_exptl_absorpt_correction_type multi-scan
_exptl_absorpt_process_details 'SADABS (Sheldrick, 1996)'
_exptl_crystal_colour orange
_exptl_crystal_density_diffrn 1.307
_exptl_crystal_density_method 'not measured'
_exptl_crystal_description prism
_exptl_crystal_F_000 648
_exptl_crystal_size_max 0.64
_exptl_crystal_size_mid 0.28
_exptl_crystal_size_min 0.26
_refine_diff_density_max 0.453
_refine_diff_density_min -0.585
_refine_diff_density_rms 0.069
_refine_ls_extinction_method none
_refine_ls_goodness_of_fit_ref 1.140
_refine_ls_hydrogen_treatment mixed
_refine_ls_matrix_type full
_refine_ls_number_parameters 239
_refine_ls_number_reflns 3751
_refine_ls_number_restraints 0
_refine_ls_restrained_S_all 1.140
_refine_ls_R_factor_all 0.0281
_refine_ls_R_factor_gt 0.0263
_refine_ls_shift/su_max 0.000
_refine_ls_shift/su_mean 0.000
_refine_ls_structure_factor_coef Fsqd
_refine_ls_weighting_details 'calc w=1/[\s^2^(Fo^2^)+(0.0406P)^2^+0.5359P] where P=(Fo^2^+2Fc^2^)/3'
_refine_ls_weighting_scheme calc
_refine_ls_wR_factor_gt 0.0716
_refine_ls_wR_factor_ref 0.0733
_reflns_number_gt 3556
_reflns_number_total 3751
_reflns_threshold_expression I>2\s(I)
_cod_data_source_file B903402J.txt
_cod_data_source_block dal07e3
_cod_depositor_comments
;
The following automatic conversions were performed:
'_symmetry_cell_setting' value 'Monoclinic' changed to 'monoclinic'
according to '/home/saulius/struct/CIF-dictionaries/cif_core.dic'
dictionary named 'cif_core.dic' version 2.4.1 from 2010-06-29.

Automatic conversion script
Id: cif_fix_enum 1527 2010-12-29 10:47:43Z saulius 
;
_cod_original_sg_symbol_H-M 'P 21/m'
_cod_database_code 7003012

loop_
_symmetry_equiv_pos_as_xyz
'x, y, z'
'-x, y+1/2, -z'
'-x, -y, -z'
'x, -y-1/2, z'

loop_
_atom_site_label
_atom_site_type_symbol
_atom_site_fract_x
_atom_site_fract_y
_atom_site_fract_z
_atom_site_U_iso_or_equiv
_atom_site_adp_type
_atom_site_occupancy
_atom_site_symmetry_multiplicity
_atom_site_calc_flag
_atom_site_refinement_flags
_atom_site_disorder_assembly
_atom_site_disorder_group
Ru Ru 0.145187(16) 0.2500 0.295056(11) 0.02995(7) Uani 1 2 d S . .
H1 H 0.033(2) 0.3402(18) 0.3104(17) 0.052(6) Uiso 1 1 d . . .
P P 0.18203(7) 0.27161(5) 0.46893(5) 0.0194(2) Uani 0.50 1 d P A -1
O O -0.15482(15) 0.2500 0.37774(11) 0.0312(3) Uani 1 2 d S . .
C1 C -0.2229(2) 0.2500 0.54532(15) 0.0274(4) Uani 1 2 d S . .
H1A H -0.2826 0.3154 0.5346 0.033 Uiso 0.50 1 calc PR A .
H1B H -0.2826 0.1846 0.5346 0.033 Uiso 0.50 1 calc PR . .
C2 C -0.1087(2) 0.2500 0.47679(15) 0.0254(4) Uani 1 2 d S A .
C3 C 0.0226(2) 0.2500 0.52869(14) 0.0243(4) Uani 1 2 d S . .
C3A C 0.0032(2) 0.2500 0.63827(16) 0.0298(4) Uani 1 2 d S A .
C4 C 0.0980(3) 0.2500 0.72608(18) 0.0489(7) Uani 1 2 d S . .
H4 H 0.1960 0.2500 0.7216 0.059 Uiso 1 2 calc SR A .
C5 C 0.0486(3) 0.2500 0.8206(2) 0.0614(9) Uani 1 2 d S A .
H5 H 0.1138 0.2500 0.8802 0.074 Uiso 1 2 calc SR . .
C6 C -0.0938(3) 0.2500 0.82939(19) 0.0547(8) Uani 1 2 d S . .
H6 H -0.1255 0.2500 0.8945 0.066 Uiso 1 2 calc SR A .
C7 C -0.1900(3) 0.2500 0.74225(18) 0.0398(5) Uani 1 2 d S A .
H7 H -0.2878 0.2500 0.7472 0.048 Uiso 1 2 calc SR . .
C7A C -0.1411(2) 0.2500 0.64852(16) 0.0293(4) Uani 1 2 d S A .
C10 C 0.3711(2) 0.2500 0.25561(17) 0.0382(5) Uani 1 2 d S . .
C11 C 0.29966(17) 0.34302(15) 0.21455(13) 0.0379(4) Uani 1 1 d . . .
C12 C 0.18512(16) 0.30722(13) 0.14202(11) 0.0311(3) Uani 1 1 d . . .
C13 C 0.5122(2) 0.2500 0.3186(2) 0.0554(8) Uani 1 2 d S . .
H13A H 0.5826 0.2803 0.2789 0.067 Uiso 0.50 1 calc PR A .
H13B H 0.5382 0.1756 0.3385 0.067 Uiso 0.50 1 calc PR . .
H13C H 0.5077 0.2941 0.3796 0.067 Uiso 0.50 1 calc PR . .
C14 C 0.3488(3) 0.4578(2) 0.2267(2) 0.0762(8) Uani 1 1 d . . .
H14A H 0.4106 0.4653 0.2905 0.091 Uiso 1 1 calc R A .
H14B H 0.2677 0.5058 0.2276 0.091 Uiso 1 1 calc R . .
H14C H 0.4002 0.4775 0.1699 0.091 Uiso 1 1 calc R . .
C15 C 0.0948(2) 0.38083(18) 0.07209(15) 0.0491(5) Uani 1 1 d . . .
H15A H 0.1402 0.3942 0.0110 0.059 Uiso 1 1 calc R A .
H15B H 0.0818 0.4497 0.1065 0.059 Uiso 1 1 calc R . .
H15C H 0.0033 0.3467 0.0531 0.059 Uiso 1 1 calc R . .
C21 C 0.2510(4) 0.3979(3) 0.5318(2) 0.0233(7) Uani 0.50 1 d P A -1
H21 H 0.2658 0.3841 0.6065 0.028 Uiso 0.50 1 calc PR A -1
C22 C 0.1420(4) 0.4881(3) 0.5126(3) 0.0382(7) Uani 0.50 1 d P A -1
H22A H 0.0529 0.4638 0.5342 0.046 Uiso 0.50 1 calc PR A -1
H22B H 0.1282 0.5055 0.4401 0.046 Uiso 0.50 1 calc PR A -1
H22C H 0.1748 0.5526 0.5513 0.046 Uiso 0.50 1 calc PR A -1
C23 C 0.3904(3) 0.4345(3) 0.4997(3) 0.0369(7) Uani 0.50 1 d P A -1
H23A H 0.4597 0.3765 0.5132 0.044 Uiso 0.50 1 calc PR A -1
H23B H 0.4229 0.4992 0.5382 0.044 Uiso 0.50 1 calc PR A -1
H23C H 0.3782 0.4513 0.4271 0.044 Uiso 0.50 1 calc PR A -1
C24 C 0.3078(3) 0.1639(3) 0.5210(2) 0.0247(5) Uani 0.50 1 d P A -1
H24 H 0.3779 0.1585 0.4713 0.030 Uiso 0.50 1 calc PR A -1
C25 C 0.2332(5) 0.0548(4) 0.5157(3) 0.0368(9) Uani 0.50 1 d P A -1
H25A H 0.1779 0.0467 0.4491 0.044 Uiso 0.50 1 calc PR A -1
H25B H 0.1708 0.0510 0.5689 0.044 Uiso 0.50 1 calc PR A -1
H25C H 0.3027 -0.0034 0.5255 0.044 Uiso 0.50 1 calc PR A -1
C26 C 0.3951(4) 0.1776(3) 0.6246(3) 0.0381(7) Uani 0.50 1 d P A -1
H26A H 0.4428 0.2479 0.6273 0.046 Uiso 0.50 1 calc SR A -1
H26B H 0.4650 0.1195 0.6346 0.046 Uiso 0.50 1 calc PR A -1
H26C H 0.3334 0.1740 0.6783 0.046 Uiso 0.50 1 calc PR A -1
C31 C -0.1841(2) 0.2500 0.19269(15) 0.0291(4) Uani 1 2 d S . .
C32 C -0.23951(16) 0.15241(15) 0.15030(11) 0.0340(3) Uani 1 1 d . A .
C33 C -0.34220(18) 0.15408(17) 0.06586(13) 0.0427(4) Uani 1 1 d . . .
H33 H -0.3772 0.0874 0.0374 0.051 Uiso 1 1 calc R A .
C34 C -0.3937(3) 0.2500 0.02298(19) 0.0484(7) Uani 1 2 d S . .
C35 C -0.1996(2) 0.04410(16) 0.19758(14) 0.0447(4) Uani 1 1 d . . .
H35A H -0.2398 0.0371 0.2617 0.054 Uiso 1 1 calc R A .
H35B H -0.0972 0.0387 0.2105 0.054 Uiso 1 1 calc R . .
H35C H -0.2357 -0.0139 0.1513 0.054 Uiso 1 1 calc R . .
C36 C -0.5086(4) 0.2500 -0.0661(3) 0.0733(11) Uani 1 2 d S . .
H36A H -0.5932 0.2837 -0.0456 0.088 Uiso 0.50 1 calc PR A .
H36B H -0.5295 0.1753 -0.0878 0.088 Uiso 0.50 1 calc PR . .
H36C H -0.4772 0.2910 -0.1224 0.088 Uiso 0.50 1 calc PR . .
B B -0.0741(2) 0.2500 0.29334(18) 0.0292(5) Uani 1 2 d S A .

loop_
_atom_site_aniso_label
_atom_site_aniso_U_11
_atom_site_aniso_U_22
_atom_site_aniso_U_33
_atom_site_aniso_U_23
_atom_site_aniso_U_13
_atom_site_aniso_U_12
Ru 0.01702(10) 0.05566(13) 0.01713(10) 0.000 0.00184(6) 0.000
P 0.0163(3) 0.0239(7) 0.0176(3) 0.0003(2) 0.0008(2) 0.0004(2)
O 0.0178(6) 0.0566(10) 0.0186(7) 0.000 -0.0003(5) 0.000
C1 0.0196(9) 0.0406(11) 0.0228(9) 0.000 0.0054(7) 0.000
C2 0.0210(9) 0.0351(10) 0.0205(9) 0.000 0.0044(7) 0.000
C3 0.0201(9) 0.0337(10) 0.0193(9) 0.000 0.0028(7) 0.000
C3A 0.0271(10) 0.0428(12) 0.0199(9) 0.000 0.0044(8) 0.000
C4 0.0285(11) 0.095(2) 0.0227(11) 0.000 0.0023(9) 0.000
C5 0.0423(15) 0.121(3) 0.0199(11) 0.000 -0.0006(10) 0.000
C6 0.0476(16) 0.097(2) 0.0210(11) 0.000 0.0113(11) 0.000
C7 0.0322(12) 0.0611(15) 0.0284(11) 0.000 0.0127(9) 0.000
C7A 0.0281(10) 0.0381(11) 0.0220(10) 0.000 0.0048(8) 0.000
C10 0.0207(10) 0.0709(16) 0.0241(10) 0.000 0.0072(8) 0.000
C11 0.0288(8) 0.0502(10) 0.0362(8) -0.0090(7) 0.0105(6) -0.0077(7)
C12 0.0292(7) 0.0422(8) 0.0232(7) 0.0034(6) 0.0082(6) -0.0006(6)
C13 0.0198(11) 0.112(3) 0.0348(13) 0.000 0.0057(10) 0.000
C14 0.0569(14) 0.0633(15) 0.110(2) -0.0268(15) 0.0152(14) -0.0236(11)
C15 0.0463(10) 0.0591(12) 0.0431(10) 0.0217(9) 0.0107(8) 0.0081(9)
C21 0.0226(15) 0.0224(18) 0.0241(15) -0.0015(14) -0.0001(11) -0.0002(17)
C22 0.0364(17) 0.0252(14) 0.052(2) -0.0020(13) 0.0001(14) 0.0038(14)
C23 0.0310(15) 0.0374(16) 0.0424(17) -0.0050(14) 0.0053(13) -0.0120(13)
C24 0.0211(12) 0.0255(14) 0.0272(14) 0.0026(11) 0.0010(10) 0.0034(12)
C25 0.037(2) 0.0232(19) 0.048(2) 0.0042(18) -0.0047(16) 0.000(2)
C26 0.0367(17) 0.0384(16) 0.0359(16) 0.0018(13) -0.0100(13) 0.0086(13)
C31 0.0193(9) 0.0496(12) 0.0187(9) 0.000 0.0032(7) 0.000
C32 0.0253(7) 0.0517(9) 0.0248(7) -0.0012(6) 0.0026(6) -0.0039(6)
C33 0.0327(8) 0.0651(12) 0.0291(8) -0.0082(8) -0.0020(6) -0.0084(8)
C34 0.0324(12) 0.083(2) 0.0270(12) 0.000 -0.0077(10) 0.000
C35 0.0428(10) 0.0489(10) 0.0410(9) 0.0026(8) -0.0008(7) -0.0103(8)
C36 0.056(2) 0.113(3) 0.0437(17) 0.000 -0.0264(15) 0.000
B 0.0191(10) 0.0472(13) 0.0211(10) 0.000 0.0017(8) 0.000

loop_
_atom_type_symbol
_atom_type_description
_atom_type_scat_dispersion_real
_atom_type_scat_dispersion_imag
_atom_type_scat_source
C C 0.0033 0.0016 'International Tables Vol C Tables 4.2.6.8 and 6.1.1.4'
H H 0.0000 0.0000 'International Tables Vol C Tables 4.2.6.8 and 6.1.1.4'
B B 0.0013 0.0007 'International Tables Vol C Tables 4.2.6.8 and 6.1.1.4'
O O 0.0106 0.0060 'International Tables Vol C Tables 4.2.6.8 and 6.1.1.4'
P P 0.1023 0.0942 'International Tables Vol C Tables 4.2.6.8 and 6.1.1.4'
Ru Ru -1.2594 0.8363 'International Tables Vol C Tables 4.2.6.8 and 6.1.1.4'

loop_
_geom_angle_atom_site_label_1
_geom_angle_atom_site_label_2
_geom_angle_atom_site_label_3
_geom_angle
_geom_angle_site_symmetry_1
_geom_angle_site_symmetry_3
_geom_angle_publ_flag
B Ru C12 105.71(7) . 4_565 ?
B Ru C12 105.71(7) . . ?
C12 Ru C12 37.00(8) 4_565 . ?
B Ru C11 135.42(6) . . ?
C12 Ru C11 62.15(6) 4_565 . ?
C12 Ru C11 37.64(6) . . ?
B Ru C11 135.42(6) . 4_565 ?
C12 Ru C11 37.64(6) 4_565 4_565 ?
C12 Ru C11 62.15(6) . 4_565 ?
C11 Ru C11 61.55(9) . 4_565 ?
B Ru C10 166.27(9) . . ?
C12 Ru C10 61.39(7) 4_565 . ?
C12 Ru C10 61.39(7) . . ?
C11 Ru C10 36.30(6) . . ?
C11 Ru C10 36.30(6) 4_565 . ?
B Ru P 92.59(7) . . ?
C12 Ru P 157.85(5) 4_565 . ?
C12 Ru P 148.53(5) . . ?
C11 Ru P 112.67(5) . . ?
C11 Ru P 120.24(5) 4_565 . ?
C10 Ru P 101.04(6) . . ?
C3 P C21 101.58(11) . . ?
C3 P C24 105.86(11) . . ?
C21 P C24 104.53(17) . . ?
C3 P Ru 112.36(7) . . ?
C21 P Ru 123.48(12) . . ?
C24 P Ru 107.60(9) . . ?
C2 O B 128.37(16) . . ?
C7A C1 C2 102.23(16) . . ?
O C2 C3 132.52(18) . . ?
O C2 C1 114.45(17) . . ?
C3 C2 C1 113.02(17) . . ?
C2 C3 C3A 106.17(17) . . ?
C2 C3 P 123.61(15) . . ?
C3A C3 P 129.29(15) . . ?
C4 C3A C7A 118.2(2) . . ?
C4 C3A C3 132.3(2) . . ?
C7A C3A C3 109.46(18) . . ?
C3A C4 C5 119.7(2) . . ?
C6 C5 C4 121.4(2) . . ?
C5 C6 C7 119.6(2) . . ?
C7A C7 C6 119.1(2) . . ?
C7 C7A C3A 122.0(2) . . ?
C7 C7A C1 128.8(2) . . ?
C3A C7A C1 109.12(18) . . ?
C11 C10 C11 108.7(2) 4_565 . ?
C11 C10 C13 125.31(10) 4_565 . ?
C11 C10 C13 125.31(10) . . ?
C11 C10 Ru 70.03(11) 4_565 . ?
C11 C10 Ru 70.03(11) . . ?
C13 C10 Ru 133.39(16) . . ?
C10 C11 C12 107.77(15) . . ?
C10 C11 C14 126.55(18) . . ?
C12 C11 C14 124.59(19) . . ?
C10 C11 Ru 73.67(11) . . ?
C12 C11 Ru 70.51(9) . . ?
C14 C11 Ru 130.62(15) . . ?
C12 C12 C11 107.85(10) 4_565 . ?
C12 C12 C15 127.31(11) 4_565 . ?
C11 C12 C15 124.51(16) . . ?
C12 C12 Ru 71.50(4) 4_565 . ?
C11 C12 Ru 71.86(9) . . ?
C15 C12 Ru 127.40(11) . . ?
C23 C21 C22 110.2(3) . . ?
C23 C21 P 113.8(2) . . ?
C22 C21 P 109.6(2) . . ?
C25 C24 C26 110.1(3) . . ?
C25 C24 P 109.4(2) . . ?
C26 C24 P 120.9(2) . . ?
C32 C31 C32 117.8(2) . 4_565 ?
C32 C31 B 120.94(10) . . ?
C32 C31 B 120.94(10) 4_565 . ?
C33 C32 C31 120.23(17) . . ?
C33 C32 C35 117.76(16) . . ?
C31 C32 C35 121.85(14) . . ?
C34 C33 C32 121.73(18) . . ?
C33 C34 C33 118.2(2) 4_565 . ?
C33 C34 C36 120.85(11) 4_565 . ?
C33 C34 C36 120.85(11) . . ?
O B C31 106.67(17) . . ?
O B Ru 128.62(15) . . ?
C31 B Ru 124.71(15) . . ?

loop_
_geom_bond_atom_site_label_1
_geom_bond_atom_site_label_2
_geom_bond_distance
_geom_bond_site_symmetry_2
_geom_bond_publ_flag
Ru B 2.103(2) . ?
Ru C12 2.2270(14) 4_565 ?
Ru C12 2.2270(14) . ?
Ru C11 2.2450(16) . ?
Ru C11 2.2450(16) 4_565 ?
Ru C10 2.292(2) . ?
Ru P 2.3090(7) . ?
P C3 1.826(2) . ?
P C21 1.854(4) . ?
P C24 1.873(3) . ?
O C2 1.337(2) . ?
O B 1.437(3) . ?
C1 C7A 1.497(3) . ?
C1 C2 1.506(3) . ?
C2 C3 1.363(3) . ?
C3 C3A 1.489(3) . ?
C3A C4 1.391(3) . ?
C3A C7A 1.408(3) . ?
C4 C5 1.393(4) . ?
C5 C6 1.386(4) . ?
C6 C7 1.392(4) . ?
C7 C7A 1.381(3) . ?
C10 C11 1.414(2) 4_565 ?
C10 C11 1.414(2) . ?
C10 C13 1.506(3) . ?
C11 C12 1.443(2) . ?
C11 C14 1.497(3) . ?
C12 C12 1.413(3) 4_565 ?
C12 C15 1.500(2) . ?
C21 C23 1.520(4) . ?
C21 C22 1.529(5) . ?
C24 C25 1.523(5) . ?
C24 C26 1.534(4) . ?
C31 C32 1.408(2) . ?
C31 C32 1.408(2) 4_565 ?
C31 B 1.602(3) . ?
C32 C33 1.403(2) . ?
C32 C35 1.508(3) . ?
C33 C34 1.380(2) . ?
C34 C33 1.380(2) 4_565 ?
C34 C36 1.518(3) . ?

loop_
_geom_hbond_atom_site_label_D
_geom_hbond_atom_site_label_H
_geom_hbond_atom_site_label_A
_geom_hbond_distance_DH
_geom_hbond_distance_HA
_geom_hbond_distance_DA
_geom_hbond_angle_DHA
_geom_hbond_site_symmetry_A
B H1 Ru 1.51(2) 1.58(2) 2.103(2) 85.6(11) .

loop_
_geom_torsion_atom_site_label_1
_geom_torsion_atom_site_label_2
_geom_torsion_atom_site_label_3
_geom_torsion_atom_site_label_4
_geom_torsion
_geom_torsion_site_symmetry_1
_geom_torsion_site_symmetry_2
_geom_torsion_site_symmetry_3
_geom_torsion_site_symmetry_4
_geom_torsion_publ_flag
B Ru P C3 12.24(3) . . . . ?
C12 Ru P C3 -133.90(12) 4_565 . . . ?
C12 Ru P C3 138.63(8) . . . . ?
C11 Ru P C3 154.58(6) . . . . ?
C11 Ru P C3 -136.16(6) 4_565 . . . ?
C10 Ru P C3 -169.36(3) . . . . ?
B Ru P C21 -109.91(14) . . . . ?
C12 Ru P C21 103.94(18) 4_565 . . . ?
C12 Ru P C21 16.47(17) . . . . ?
C11 Ru P C21 32.42(15) . . . . ?
C11 Ru P C21 101.68(15) 4_565 . . . ?
C10 Ru P C21 68.48(14) . . . . ?
B Ru P C24 128.39(11) . . . . ?
C12 Ru P C24 -17.76(16) 4_565 . . . ?
C12 Ru P C24 -105.22(13) . . . . ?
C11 Ru P C24 -89.27(12) . . . . ?
C11 Ru P C24 -20.01(12) 4_565 . . . ?
C10 Ru P C24 -53.22(11) . . . . ?
B O C2 C3 0.0 . . . . ?
B O C2 C1 180.0 . . . . ?
C7A C1 C2 O 180.0 . . . . ?
C7A C1 C2 C3 0.0 . . . . ?
O C2 C3 C3A 180.0 . . . . ?
C1 C2 C3 C3A 0.0 . . . . ?
O C2 C3 P 10.10(3) . . . . ?
C1 C2 C3 P -169.90(3) . . . . ?
C21 P C3 C2 117.46(13) . . . . ?
C24 P C3 C2 -133.60(10) . . . . ?
Ru P C3 C2 -16.42(5) . . . . ?
C21 P C3 C3A -49.96(14) . . . . ?
C24 P C3 C3A 58.97(11) . . . . ?
Ru P C3 C3A 176.16(3) . . . . ?
C2 C3 C3A C4 180.0 . . . . ?
P C3 C3A C4 -10.88(4) . . . . ?
C2 C3 C3A C7A 0.0 . . . . ?
P C3 C3A C7A 169.12(4) . . . . ?
C7A C3A C4 C5 0.000(1) . . . . ?
C3 C3A C4 C5 180.0 . . . . ?
C3A C4 C5 C6 0.000(1) . . . . ?
C4 C5 C6 C7 0.000(1) . . . . ?
C5 C6 C7 C7A 0.000(1) . . . . ?
C6 C7 C7A C3A 0.0 . . . . ?
C6 C7 C7A C1 180.0 . . . . ?
C4 C3A C7A C7 0.0 . . . . ?
C3 C3A C7A C7 180.0 . . . . ?
C4 C3A C7A C1 180.0 . . . . ?
C3 C3A C7A C1 0.0 . . . . ?
C2 C1 C7A C7 180.0 . . . . ?
C2 C1 C7A C3A 0.0 . . . . ?
B Ru C10 C11 -59.81(10) . . . 4_565 ?
C12 Ru C10 C11 -38.63(10) 4_565 . . 4_565 ?
C12 Ru C10 C11 -81.00(12) . . . 4_565 ?
C11 Ru C10 C11 -119.6(2) . . . 4_565 ?
P Ru C10 C11 126.95(10) . . . 4_565 ?
B Ru C10 C11 59.81(10) . . . . ?
C12 Ru C10 C11 81.00(12) 4_565 . . . ?
C12 Ru C10 C11 38.63(10) . . . . ?
C11 Ru C10 C11 119.6(2) 4_565 . . . ?
P Ru C10 C11 -113.43(10) . . . . ?
B Ru C10 C13 180.0 . . . . ?
C12 Ru C10 C13 -158.81(5) 4_565 . . . ?
C12 Ru C10 C13 158.81(5) . . . . ?
C11 Ru C10 C13 120.19(10) . . . . ?
C11 Ru C10 C13 -120.19(10) 4_565 . . . ?
P Ru C10 C13 6.762(15) . . . . ?
C11 C10 C11 C12 -3.1(2) 4_565 . . . ?
C13 C10 C11 C12 167.7(2) . . . . ?
Ru C10 C11 C12 -62.67(11) . . . . ?
C11 C10 C11 C14 -171.56(16) 4_565 . . . ?
C13 C10 C11 C14 -0.8(3) . . . . ?
Ru C10 C11 C14 128.9(2) . . . . ?
C11 C10 C11 Ru 59.59(15) 4_565 . . . ?
C13 C10 C11 Ru -129.7(2) . . . . ?
B Ru C11 C10 -163.00(11) . . . . ?
C12 Ru C11 C10 -78.73(11) 4_565 . . . ?
C12 Ru C11 C10 -116.17(15) . . . . ?
C11 Ru C11 C10 -35.82(12) 4_565 . . . ?
P Ru C11 C10 77.41(11) . . . . ?
B Ru C11 C12 -46.83(14) . . . . ?
C12 Ru C11 C12 37.44(10) 4_565 . . . ?
C11 Ru C11 C12 80.36(10) 4_565 . . . ?
C10 Ru C11 C12 116.17(15) . . . . ?
P Ru C11 C12 -166.41(8) . . . . ?
B Ru C11 C14 72.5(2) . . . . ?
C12 Ru C11 C14 156.8(2) 4_565 . . . ?
C12 Ru C11 C14 119.3(2) . . . . ?
C11 Ru C11 C14 -160.31(19) 4_565 . . . ?
C10 Ru C11 C14 -124.5(2) . . . . ?
P Ru C11 C14 -47.1(2) . . . . ?
C10 C11 C12 C12 1.89(15) . . . 4_565 ?
C14 C11 C12 C12 170.65(17) . . . 4_565 ?
Ru C11 C12 C12 -62.85(4) . . . 4_565 ?
C10 C11 C12 C15 -171.86(16) . . . . ?
C14 C11 C12 C15 -3.1(3) . . . . ?
Ru C11 C12 C15 123.39(16) . . . . ?
C10 C11 C12 Ru 64.74(13) . . . . ?
C14 C11 C12 Ru -126.50(19) . . . . ?
B Ru C12 C12 -95.40(3) . . . 4_565 ?
C11 Ru C12 C12 116.72(9) . . . 4_565 ?
C11 Ru C12 C12 38.09(6) 4_565 . . 4_565 ?
C10 Ru C12 C12 79.49(4) . . . 4_565 ?
P Ru C12 C12 141.26(8) . . . 4_565 ?
B Ru C12 C11 147.88(9) . . . . ?
C12 Ru C12 C11 -116.72(9) 4_565 . . . ?
C11 Ru C12 C11 -78.63(14) 4_565 . . . ?
C10 Ru C12 C11 -37.24(9) . . . . ?
P Ru C12 C11 24.54(15) . . . . ?
B Ru C12 C15 27.88(17) . . . . ?
C12 Ru C12 C15 123.28(15) 4_565 . . . ?
C11 Ru C12 C15 -120.0(2) . . . . ?
C11 Ru C12 C15 161.37(18) 4_565 . . . ?
C10 Ru C12 C15 -157.24(18) . . . . ?
P Ru C12 C15 -95.47(17) . . . . ?
C3 P C21 C23 177.6(3) . . . . ?
C24 P C21 C23 67.6(3) . . . . ?
Ru P C21 C23 -55.5(3) . . . . ?
C3 P C21 C22 -58.5(2) . . . . ?
C24 P C21 C22 -168.5(2) . . . . ?
Ru P C21 C22 68.4(3) . . . . ?
C3 P C24 C25 47.4(3) . . . . ?
C21 P C24 C25 154.2(2) . . . . ?
Ru P C24 C25 -72.9(2) . . . . ?
C3 P C24 C26 -81.9(3) . . . . ?
C21 P C24 C26 24.9(3) . . . . ?
Ru P C24 C26 157.8(2) . . . . ?
C32 C31 C32 C33 2.7(3) 4_565 . . . ?
B C31 C32 C33 176.04(17) . . . . ?
C32 C31 C32 C35 -172.75(12) 4_565 . . . ?
B C31 C32 C35 0.6(3) . . . . ?
C31 C32 C33 C34 -1.2(3) . . . . ?
C35 C32 C33 C34 174.5(2) . . . . ?
C32 C33 C34 C33 -0.5(4) . . . 4_565 ?
C32 C33 C34 C36 -177.8(3) . . . . ?
C2 O B C31 180.0 . . . . ?
C2 O B Ru 0.0 . . . . ?
C32 C31 B O -86.56(16) . . . . ?
C32 C31 B O 86.56(16) 4_565 . . . ?
C32 C31 B Ru 93.44(16) . . . . ?
C32 C31 B Ru -93.44(16) 4_565 . . . ?
C12 Ru B O 160.76(4) 4_565 . . . ?
C12 Ru B O -160.76(4) . . . . ?
C11 Ru B O -133.20(8) . . . . ?
C11 Ru B O 133.20(8) 4_565 . . . ?
C10 Ru B O 180.0 . . . . ?
P Ru B O -6.643(15) . . . . ?
C12 Ru B C31 -19.24(4) 4_565 . . . ?
C12 Ru B C31 19.24(4) . . . . ?
C11 Ru B C31 46.80(8) . . . . ?
C11 Ru B C31 -46.80(8) 4_565 . . . ?
C10 Ru B C31 0.0 . . . . ?
P Ru B C31 173.357(15) . . . . ?
